data_7050221
loop_
_publ_author_name
'Virginie Vicente'
'Alain Fruchier'
'Marc Taillefer'
'Corinne Combes-Chamalet'
'Ian J. Scowen'
'Fran\,coise Pl\'enat'
'Henri-Jean Cristau'

_publ_section_title
;
 Synthesis and structural studies (1H, 13C, 31P NMR and X-ray) of new
 C-bonded cyclotriphosphazenes with heterocyclic substituents from
 novel phosphinic acid derivatives
;
_journal_issue 3
_journal_name_full 'New J. Chem.'
_journal_page_first 418
_journal_page_last 424
_journal_paper_doi 10.1039/b311046j
_journal_volume 28
_journal_year 2004
_chemical_formula_sum 'C25 H13 Cl3 N3 P3 S6'
_chemical_formula_weight 747
_chemical_name_systematic
;
?
;
_space_group_IT_number 15
_symmetry_cell_setting monoclinic
_symmetry_space_group_name_Hall '-I 2ya'
_symmetry_space_group_name_H-M 'I 1 2/a 1'
_atom_sites_solution_hydrogens geom
_atom_sites_solution_primary direct
_atom_sites_solution_secondary difmap
_audit_creation_date 2003-02-20T08:16:22-00:00
_audit_creation_method 'WinGX routine CIF_UPDATE'
_cell_angle_alpha 90
_cell_angle_beta 96.673(7)
_cell_angle_gamma 90
_cell_formula_units_Z 8
_cell_length_a 19.420(2)
_cell_length_b 15.7094(16)
_cell_length_c 20.428(4)
_cell_measurement_reflns_used 48
_cell_measurement_temperature 293(2)
_cell_measurement_theta_max 12.49
_cell_measurement_theta_min 4.89
_cell_volume 6189.9(15)
_computing_cell_refinement 'Siemens XSCANS'
_computing_data_collection 'Siemens XSCANS'
_computing_data_reduction 'Siemens SHELXTL'
_computing_molecular_graphics 'Siemens SHELXTL'
_computing_publication_material 'Siemens SHELXTL'
_computing_structure_refinement 'SHELXL-97 (Sheldrick, 1997)'
_computing_structure_solution 'Siemens SHELXTL'
_diffrn_ambient_temperature 293(2)
_diffrn_measured_fraction_theta_full 0.999
_diffrn_measured_fraction_theta_max 0.999
_diffrn_measurement_device 'Siemens P4'
_diffrn_measurement_method '2\q/\w scans'
_diffrn_radiation_monochromator graphite
_diffrn_radiation_type MoK\a
_diffrn_radiation_wavelength 0.71073
_diffrn_reflns_av_R_equivalents 0.0346
_diffrn_reflns_av_unetI/netI 0.0857
_diffrn_reflns_limit_h_max 23
_diffrn_reflns_limit_h_min -18
_diffrn_reflns_limit_k_max 18
_diffrn_reflns_limit_k_min -1
_diffrn_reflns_limit_l_max 24
_diffrn_reflns_limit_l_min -18
_diffrn_reflns_number 6293
_diffrn_reflns_theta_full 25
_diffrn_reflns_theta_max 25
_diffrn_reflns_theta_min 2.01
_diffrn_standards_interval_count 97
_diffrn_standards_number 3
_exptl_absorpt_coefficient_mu 0.88
_exptl_absorpt_correction_type none
_exptl_crystal_colour colourless
_exptl_crystal_density_diffrn 1.603
_exptl_crystal_density_method 'not measured'
_exptl_crystal_description prism
_exptl_crystal_F_000 3008
_exptl_crystal_size_max 0.40
_exptl_crystal_size_mid 0.36
_exptl_crystal_size_min 0.20
_refine_diff_density_max 0.349
_refine_diff_density_min -0.448
_refine_diff_density_rms 0.074
_refine_ls_extinction_method none
_refine_ls_goodness_of_fit_ref 0.994
_refine_ls_hydrogen_treatment mixed
_refine_ls_matrix_type full
_refine_ls_number_parameters 370
_refine_ls_number_reflns 5446
_refine_ls_number_restraints 0
_refine_ls_restrained_S_all 0.994
_refine_ls_R_factor_all 0.122
_refine_ls_R_factor_gt 0.0593
_refine_ls_shift/su_max 0.013
_refine_ls_shift/su_mean 0.001
_refine_ls_structure_factor_coef Fsqd
_refine_ls_weighting_details 'calc w=1/[\s^2^(Fo^2^)+(0.0421P)^2^+13.1621P] where P=(Fo^2^+2Fc^2^)/3'
_refine_ls_weighting_scheme calc
_refine_ls_wR_factor_gt 0.1099
_refine_ls_wR_factor_ref 0.1338
_reflns_number_gt 3187
_reflns_number_total 5446
_reflns_threshold_expression >2sigma(I)
_cod_data_source_file b311046j.txt
_cod_data_source_block sx019
_cod_depositor_comments
;
The following automatic conversions were performed:

'_symmetry_cell_setting' tag value 'monclinic' was replaced with
'monoclinic' value.

Automatic conversion script
Id: cif_fix_values 1646 2011-03-28 12:23:43Z adriana 
;
_cod_original_cell_volume 6190.0(14)
_cod_original_sg_symbol_H-M I2/a
_cod_database_code 7050221

loop_
_symmetry_equiv_pos_as_xyz
'x, y, z'
'-x+1/2, y, -z'
'x+1/2, y+1/2, z+1/2'
'-x+1, y+1/2, -z+1/2'
'-x, -y, -z'
'x-1/2, -y, z'
'-x+1/2, -y+1/2, -z+1/2'
'x, -y+1/2, z+1/2'

loop_
_atom_site_label
_atom_site_type_symbol
_atom_site_fract_x
_atom_site_fract_y
_atom_site_fract_z
_atom_site_U_iso_or_equiv
_atom_site_adp_type
_atom_site_occupancy
_atom_site_symmetry_multiplicity
_atom_site_calc_flag
_atom_site_refinement_flags
_atom_site_disorder_assembly
_atom_site_disorder_group
S11 S 0.13462(8) 0.28062(12) 0.07110(8) 0.0596(5) Uani 1 1 d . . .
S12 S 0.20264(9) 0.64898(11) 0.08487(9) 0.0645(5) Uani 1 1 d . . .
S21 S 0.22930(9) 0.64413(10) 0.31657(8) 0.0572(5) Uani 1 1 d . . .
S22 S 0.21723(7) 0.26660(9) 0.32727(7) 0.0390(4) Uani 1 1 d . . .
S31 S 0.45782(8) 0.28913(10) 0.18796(8) 0.0523(4) Uani 1 1 d . . .
S32 S 0.38094(8) 0.65513(10) 0.17625(8) 0.0529(4) Uani 1 1 d . . .
P1 P 0.21836(7) 0.45039(9) 0.12570(6) 0.0323(3) Uani 1 1 d . . .
P2 P 0.24500(7) 0.45089(9) 0.26377(6) 0.0301(3) Uani 1 1 d . . .
P3 P 0.35401(6) 0.45167(9) 0.18565(6) 0.0307(3) Uani 1 1 d . . .
N1 N 0.19313(19) 0.4524(3) 0.19727(19) 0.0356(10) Uani 1 1 d . . .
N2 N 0.32523(19) 0.4451(3) 0.25614(19) 0.0375(11) Uani 1 1 d . . .
N3 N 0.29878(19) 0.4326(3) 0.12316(19) 0.0327(10) Uani 1 1 d . . .
C111 C 0.0697(3) 0.3002(6) 0.0097(3) 0.075(2) Uani 1 1 d . . .
H111 H 0.0394 0.2585 -0.0086 0.09 Uiso 1 1 calc R . .
C112 C 0.0666(3) 0.3830(6) -0.0100(3) 0.073(2) Uani 1 1 d . . .
H112 H 0.0341 0.4044 -0.0429 0.088 Uiso 1 1 calc R . .
C113 C 0.1189(3) 0.4323(5) 0.0256(3) 0.0497(17) Uani 1 1 d . . .
C114 C 0.1611(3) 0.3851(4) 0.0712(3) 0.0427(14) Uani 1 1 d . . .
C121 C 0.1388(4) 0.6674(6) 0.0204(4) 0.081(3) Uani 1 1 d . . .
H121 H 0.1268 0.7215 0.0043 0.097 Uiso 1 1 calc R . .
C122 C 0.1084(4) 0.5968(6) -0.0039(3) 0.073(2) Uani 1 1 d . . .
H122 H 0.0731 0.5957 -0.0388 0.087 Uiso 1 1 calc R . .
C123 C 0.1363(3) 0.5227(5) 0.0297(3) 0.0519(18) Uani 1 1 d . . .
C124 C 0.1877(3) 0.5425(4) 0.0791(3) 0.0447(15) Uani 1 1 d . . .
C211 C 0.2035(3) 0.6496(4) 0.3941(3) 0.0614(18) Uani 1 1 d . . .
H211 H 0.1975 0.7006 0.4159 0.074 Uiso 1 1 calc R . .
C212 C 0.1931(3) 0.5727(4) 0.4200(3) 0.0532(17) Uani 1 1 d . . .
H212 H 0.1786 0.5644 0.4613 0.064 Uiso 1 1 calc R . .
C213 C 0.2068(3) 0.5059(3) 0.3767(3) 0.0342(12) Uani 1 1 d . . .
C214 C 0.2269(3) 0.5357(3) 0.3187(3) 0.0377(13) Uani 1 1 d . . .
C221 C 0.1923(3) 0.2717(4) 0.4048(3) 0.0434(15) Uani 1 1 d . . .
H221 H 0.1829 0.224 0.4292 0.052 Uiso 1 1 calc R . .
C222 C 0.1875(3) 0.3528(4) 0.4270(3) 0.0425(14) Uani 1 1 d . . .
H222 H 0.1752 0.367 0.4682 0.051 Uiso 1 1 calc R . .
C223 C 0.2037(3) 0.4130(3) 0.3794(2) 0.0344(13) Uani 1 1 d . . .
C224 C 0.2212(2) 0.3749(3) 0.3230(2) 0.0320(12) Uani 1 1 d . . .
C311 C 0.5432(3) 0.3170(5) 0.1865(3) 0.0642(19) Uani 1 1 d . . .
H311 H 0.5792 0.2778 0.1877 0.077 Uiso 1 1 calc R . .
C312 C 0.5524(3) 0.4021(4) 0.1835(3) 0.0531(17) Uani 1 1 d . . .
H312 H 0.5953 0.4282 0.1825 0.064 Uiso 1 1 calc R . .
C313 C 0.4895(3) 0.4464(4) 0.1820(2) 0.0370(13) Uani 1 1 d . . .
C314 C 0.4336(2) 0.3938(3) 0.1843(2) 0.0346(13) Uani 1 1 d . . .
C321 C 0.4661(3) 0.6816(4) 0.1720(3) 0.0584(18) Uani 1 1 d . . .
H321 H 0.4818 0.7372 0.1686 0.07 Uiso 1 1 calc R . .
C322 C 0.5074(3) 0.6133(4) 0.1741(3) 0.0526(16) Uani 1 1 d . . .
H322 H 0.5551 0.6161 0.1727 0.063 Uiso 1 1 calc R . .
C323 C 0.4707(3) 0.5370(4) 0.1787(2) 0.0393(14) Uani 1 1 d . . .
C324 C 0.4013(3) 0.5494(3) 0.1791(2) 0.0369(12) Uani 1 1 d . . .
C1SA C 0.44072(13) 0.5017(2) 0.37575(11) 0.102(3) Uani 1 1 d . . .
H1SA H 0.4078 0.4883 0.3371 0.122 Uiso 1 1 calc R A 1
Cl1C Cl 0.44108(13) 0.6062(2) 0.38772(11) 0.255(5) Uani 0.6 1 d PR A 1
Cl2C Cl 0.51884(13) 0.4670(2) 0.36271(11) 0.218(4) Uani 0.6 1 d PR A 1
Cl3C Cl 0.41298(13) 0.4551(2) 0.44332(11) 0.139(2) Uani 0.6 1 d PR A 1
Cl1D Cl 0.40006(13) 0.5638(2) 0.42335(11) 0.331(12) Uani 0.4 1 d PR A 2
Cl2D Cl 0.51288(13) 0.5600(2) 0.35929(11) 0.137(3) Uani 0.4 1 d PR A 2
Cl3D Cl 0.47612(13) 0.4071(2) 0.40616(11) 0.284(8) Uani 0.4 1 d PR A 2

loop_
_atom_site_aniso_label
_atom_site_aniso_U_11
_atom_site_aniso_U_22
_atom_site_aniso_U_33
_atom_site_aniso_U_23
_atom_site_aniso_U_13
_atom_site_aniso_U_12
S11 0.0443(9) 0.0692(12) 0.0666(11) -0.0311(9) 0.0116(8) -0.0114(8)
S12 0.0546(10) 0.0548(11) 0.0864(13) 0.0297(10) 0.0178(9) 0.0075(9)
S21 0.0846(13) 0.0348(9) 0.0557(10) 0.0003(8) 0.0231(9) -0.0001(9)
S22 0.0482(8) 0.0320(8) 0.0396(8) 0.0019(6) 0.0169(7) -0.0019(7)
S31 0.0418(9) 0.0474(10) 0.0685(11) 0.0128(8) 0.0094(8) 0.0108(7)
S32 0.0645(11) 0.0381(9) 0.0568(10) -0.0030(8) 0.0098(8) -0.0033(8)
P1 0.0282(7) 0.0408(8) 0.0282(7) 0.0016(7) 0.0037(5) 0.0008(7)
P2 0.0319(7) 0.0330(8) 0.0263(7) 0.0005(7) 0.0079(5) -0.0009(6)
P3 0.0262(7) 0.0359(8) 0.0305(7) 0.0029(7) 0.0057(5) 0.0002(6)
N1 0.026(2) 0.048(3) 0.034(2) 0.000(2) 0.0068(18) 0.005(2)
N2 0.028(2) 0.055(3) 0.029(2) 0.002(2) 0.0040(18) -0.005(2)
N3 0.029(2) 0.042(3) 0.028(2) -0.001(2) 0.0090(18) 0.001(2)
C111 0.040(4) 0.118(7) 0.069(5) -0.053(5) 0.012(3) -0.012(5)
C112 0.034(4) 0.145(8) 0.040(4) -0.022(5) 0.001(3) 0.003(5)
C113 0.027(3) 0.095(6) 0.028(3) -0.006(3) 0.006(2) 0.002(3)
C114 0.028(3) 0.065(4) 0.036(3) -0.011(3) 0.006(2) 0.004(3)
C121 0.064(5) 0.093(6) 0.090(6) 0.054(5) 0.027(4) 0.026(5)
C122 0.048(4) 0.121(7) 0.053(4) 0.044(5) 0.017(3) 0.029(5)
C123 0.033(3) 0.089(5) 0.034(3) 0.019(3) 0.009(3) 0.017(3)
C124 0.035(3) 0.059(4) 0.040(3) 0.016(3) 0.008(3) 0.006(3)
C211 0.087(5) 0.040(4) 0.062(4) -0.014(3) 0.028(4) 0.001(4)
C212 0.073(4) 0.047(4) 0.044(4) -0.006(3) 0.023(3) 0.003(3)
C213 0.040(3) 0.033(3) 0.032(3) -0.002(3) 0.011(2) 0.003(3)
C214 0.045(3) 0.033(3) 0.036(3) 0.003(3) 0.006(2) -0.001(3)
C221 0.047(3) 0.047(4) 0.040(3) 0.012(3) 0.020(3) 0.000(3)
C222 0.051(4) 0.046(4) 0.034(3) 0.001(3) 0.019(3) 0.000(3)
C223 0.033(3) 0.041(3) 0.031(3) -0.002(3) 0.011(2) 0.001(3)
C224 0.034(3) 0.032(3) 0.031(3) 0.001(2) 0.010(2) -0.003(2)
C311 0.035(3) 0.082(6) 0.076(5) 0.014(4) 0.010(3) 0.021(4)
C312 0.027(3) 0.077(5) 0.055(4) 0.010(4) 0.008(3) 0.004(3)
C313 0.031(3) 0.050(4) 0.030(3) 0.002(3) 0.006(2) -0.002(3)
C314 0.030(3) 0.044(3) 0.030(3) 0.005(3) 0.006(2) 0.004(3)
C321 0.078(5) 0.043(4) 0.053(4) -0.007(3) 0.007(3) -0.031(4)
C322 0.049(4) 0.060(4) 0.050(4) 0.000(3) 0.012(3) -0.020(3)
C323 0.032(3) 0.059(4) 0.027(3) -0.001(3) 0.006(2) -0.011(3)
C324 0.038(3) 0.035(3) 0.039(3) 0.006(3) 0.011(2) -0.002(3)
C1SA 0.092(6) 0.141(8) 0.064(5) -0.005(5) -0.025(5) -0.037(6)
Cl1C 0.351(13) 0.109(5) 0.269(10) 0.061(6) -0.114(9) -0.046(7)
Cl2C 0.089(4) 0.454(14) 0.113(4) -0.042(7) 0.019(3) 0.038(6)
Cl3C 0.186(6) 0.133(4) 0.107(3) 0.011(4) 0.061(4) -0.048(4)
Cl1D 0.111(7) 0.71(4) 0.179(11) -0.204(17) 0.041(7) 0.041(14)
Cl2D 0.126(6) 0.152(8) 0.132(6) 0.029(6) 0.010(5) -0.048(6)
Cl3D 0.41(2) 0.105(7) 0.295(17) 0.062(9) -0.128(15) -0.059(10)

loop_
_atom_type_symbol
_atom_type_description
_atom_type_scat_dispersion_real
_atom_type_scat_dispersion_imag
_atom_type_scat_source
C C 0.0033 0.0016 'International Tables Vol C Tables 4.2.6.8 and 6.1.1.4'
H H 0 0 'International Tables Vol C Tables 4.2.6.8 and 6.1.1.4'
N N 0.0061 0.0033 'International Tables Vol C Tables 4.2.6.8 and 6.1.1.4'
P P 0.1023 0.0942 'International Tables Vol C Tables 4.2.6.8 and 6.1.1.4'
S S 0.1246 0.1234 'International Tables Vol C Tables 4.2.6.8 and 6.1.1.4'
Cl Cl 0.1484 0.1585 'International Tables Vol C Tables 4.2.6.8 and 6.1.1.4'

loop_
_geom_angle_atom_site_label_1
_geom_angle_atom_site_label_2
_geom_angle_atom_site_label_3
_geom_angle
_geom_angle_site_symmetry_1
_geom_angle_site_symmetry_3
_geom_angle_publ_flag
C111 S11 C114 91.4(4) . . ?
C124 S12 C121 90.6(4) . . ?
C214 S21 C211 90.9(3) . . ?
C224 S22 C221 91.1(3) . . ?
C314 S31 C311 90.9(3) . . ?
C324 S32 C321 91.0(3) . . ?
N3 P1 N1 116.1(2) . . ?
N3 P1 C124 113.0(2) . . ?
N1 P1 C124 110.6(2) . . ?
N3 P1 C114 114.7(2) . . ?
N1 P1 C114 110.2(2) . . ?
C124 P1 C114 89.3(3) . . ?
N2 P2 N1 116.6(2) . . ?
N2 P2 C224 111.1(2) . . ?
N1 P2 C224 113.4(2) . . ?
N2 P2 C214 111.6(2) . . ?
N1 P2 C214 111.7(2) . . ?
C224 P2 C214 89.3(2) . . ?
N3 P3 N2 115.6(2) . . ?
N3 P3 C314 113.1(2) . . ?
N2 P3 C314 111.7(2) . . ?
N3 P3 C324 113.7(2) . . ?
N2 P3 C324 110.8(2) . . ?
C314 P3 C324 89.0(2) . . ?
P2 N1 P1 123.3(2) . . ?
P2 N2 P3 122.1(3) . . ?
P1 N3 P3 120.7(2) . . ?
C112 C111 S11 113.3(6) . . ?
C111 C112 C113 111.6(7) . . ?
C114 C113 C112 112.8(7) . . ?
C114 C113 C123 111.6(5) . . ?
C112 C113 C123 135.4(6) . . ?
C113 C114 S11 111.0(4) . . ?
C113 C114 P1 112.7(5) . . ?
S11 C114 P1 135.0(4) . . ?
C122 C121 S12 113.2(6) . . ?
C121 C122 C123 112.1(7) . . ?
C124 C123 C122 111.9(7) . . ?
C124 C123 C113 114.0(5) . . ?
C122 C123 C113 134.0(6) . . ?
C123 C124 S12 112.2(5) . . ?
C123 C124 P1 112.1(5) . . ?
S12 C124 P1 135.5(4) . . ?
C212 C211 S21 113.1(5) . . ?
C211 C212 C213 111.9(5) . . ?
C214 C213 C212 112.2(5) . . ?
C214 C213 C223 113.0(5) . . ?
C212 C213 C223 134.8(5) . . ?
C213 C214 S21 112.0(4) . . ?
C213 C214 P2 112.4(4) . . ?
S21 C214 P2 135.6(3) . . ?
C222 C221 S22 113.0(4) . . ?
C221 C222 C223 111.6(5) . . ?
C224 C223 C222 112.3(5) . . ?
C224 C223 C213 112.8(5) . . ?
C222 C223 C213 134.9(5) . . ?
C223 C224 S22 112.0(4) . . ?
C223 C224 P2 112.5(4) . . ?
S22 C224 P2 135.5(3) . . ?
C312 C311 S31 112.7(5) . . ?
C311 C312 C313 111.8(6) . . ?
C314 C313 C312 113.1(5) . . ?
C314 C313 C323 113.1(5) . . ?
C312 C313 C323 133.8(5) . . ?
C313 C314 S31 111.5(4) . . ?
C313 C314 P3 112.5(4) . . ?
S31 C314 P3 136.0(3) . . ?
C322 C321 S32 112.5(5) . . ?
C321 C322 C323 112.3(5) . . ?
C324 C323 C322 112.9(6) . . ?
C324 C323 C313 112.2(5) . . ?
C322 C323 C313 134.9(5) . . ?
C323 C324 S32 111.4(4) . . ?
C323 C324 P3 113.0(4) . . ?
S32 C324 P3 135.5(3) . . ?
Cl1D C1SA Cl1C 47.1 . . ?
Cl1D C1SA Cl2C 143.1 . . ?
Cl1C C1SA Cl2C 111.1 . . ?
Cl1D C1SA Cl3C 63.7 . . ?
Cl1C C1SA Cl3C 107.6 . . ?
Cl2C C1SA Cl3C 111.7 . . ?
Cl1D C1SA Cl3D 119.9 . . ?
Cl1C C1SA Cl3D 143.6 . . ?
Cl2C C1SA Cl3D 56.1 . . ?
Cl3C C1SA Cl3D 59.2 . . ?
Cl1D C1SA Cl2D 104.8 . . ?
Cl1C C1SA Cl2D 61.2 . . ?
Cl2C C1SA Cl2D 51 . . ?
Cl3C C1SA Cl2D 136.1 . . ?
Cl3D C1SA Cl2D 103.1 . . ?

loop_
_geom_bond_atom_site_label_1
_geom_bond_atom_site_label_2
_geom_bond_distance
_geom_bond_site_symmetry_2
_geom_bond_publ_flag
S11 C111 1.699(7) . ?
S11 C114 1.720(6) . ?
S12 C124 1.700(6) . ?
S12 C121 1.726(8) . ?
S21 C214 1.704(5) . ?
S21 C211 1.717(6) . ?
S22 C224 1.706(5) . ?
S22 C221 1.711(5) . ?
S31 C314 1.710(5) . ?
S31 C311 1.718(6) . ?
S32 C324 1.707(5) . ?
S32 C321 1.718(6) . ?
P1 N3 1.593(4) . ?
P1 N1 1.595(4) . ?
P1 C124 1.795(6) . ?
P1 C114 1.801(6) . ?
P2 N2 1.586(4) . ?
P2 N1 1.595(4) . ?
P2 C224 1.798(5) . ?
P2 C214 1.803(5) . ?
P3 N3 1.597(4) . ?
P3 N2 1.608(4) . ?
P3 C314 1.795(5) . ?
P3 C324 1.802(5) . ?
C111 C112 1.361(10) . ?
C112 C113 1.410(9) . ?
C113 C114 1.382(8) . ?
C113 C123 1.459(9) . ?
C121 C122 1.325(10) . ?
C122 C123 1.427(9) . ?
C123 C124 1.370(8) . ?
C211 C212 1.344(8) . ?
C212 C213 1.417(7) . ?
C213 C214 1.373(7) . ?
C213 C223 1.461(7) . ?
C221 C222 1.358(7) . ?
C222 C223 1.417(7) . ?
C223 C224 1.377(6) . ?
C311 C312 1.351(8) . ?
C312 C313 1.404(7) . ?
C313 C314 1.369(7) . ?
C313 C323 1.468(8) . ?
C321 C322 1.337(8) . ?
C322 C323 1.404(7) . ?
C323 C324 1.363(7) . ?
C1SA Cl1D 1.6427 . ?
C1SA Cl1C 1.6596 . ?
C1SA Cl2C 1.6624 . ?
C1SA Cl3C 1.704 . ?
C1SA Cl3D 1.7223 . ?
C1SA Cl2D 1.7395 . ?

loop_
_geom_torsion_atom_site_label_1
_geom_torsion_atom_site_label_2
_geom_torsion_atom_site_label_3
_geom_torsion_atom_site_label_4
_geom_torsion
_geom_torsion_site_symmetry_1
_geom_torsion_site_symmetry_2
_geom_torsion_site_symmetry_3
_geom_torsion_site_symmetry_4
_geom_torsion_publ_flag
N2 P2 N1 P1 -1.4(4) . . . . ?
C224 P2 N1 P1 -132.3(3) . . . . ?
C214 P2 N1 P1 128.6(3) . . . . ?
N3 P1 N1 P2 9.0(4) . . . . ?
C124 P1 N1 P2 -121.5(3) . . . . ?
C114 P1 N1 P2 141.4(3) . . . . ?
N1 P2 N2 P3 7.2(4) . . . . ?
C224 P2 N2 P3 139.2(3) . . . . ?
C214 P2 N2 P3 -122.9(3) . . . . ?
N3 P3 N2 P2 -20.1(4) . . . . ?
C314 P3 N2 P2 -151.4(3) . . . . ?
C324 P3 N2 P2 111.0(3) . . . . ?
N1 P1 N3 P3 -22.9(4) . . . . ?
C124 P1 N3 P3 106.4(3) . . . . ?
C114 P1 N3 P3 -153.2(3) . . . . ?
N2 P3 N3 P1 28.2(4) . . . . ?
C314 P3 N3 P1 158.8(3) . . . . ?
C324 P3 N3 P1 -101.6(3) . . . . ?
C114 S11 C111 C112 -1.0(5) . . . . ?
S11 C111 C112 C113 0.4(8) . . . . ?
C111 C112 C113 C114 0.6(8) . . . . ?
C111 C112 C113 C123 -173.5(6) . . . . ?
C112 C113 C114 S11 -1.4(6) . . . . ?
C123 C113 C114 S11 174.2(4) . . . . ?
C112 C113 C114 P1 -170.4(4) . . . . ?
C123 C113 C114 P1 5.2(6) . . . . ?
C111 S11 C114 C113 1.3(4) . . . . ?
C111 S11 C114 P1 166.9(4) . . . . ?
N3 P1 C114 C113 -119.8(4) . . . . ?
N1 P1 C114 C113 107.0(4) . . . . ?
C124 P1 C114 C113 -4.7(4) . . . . ?
N3 P1 C114 S11 74.8(5) . . . . ?
N1 P1 C114 S11 -58.4(5) . . . . ?
C124 P1 C114 S11 -170.1(4) . . . . ?
C124 S12 C121 C122 -0.3(6) . . . . ?
S12 C121 C122 C123 0.2(8) . . . . ?
C121 C122 C123 C124 0.1(8) . . . . ?
C121 C122 C123 C113 175.3(6) . . . . ?
C114 C113 C123 C124 -2.9(7) . . . . ?
C112 C113 C123 C124 171.3(6) . . . . ?
C114 C113 C123 C122 -178.1(6) . . . . ?
C112 C113 C123 C122 -3.9(11) . . . . ?
C122 C123 C124 S12 -0.3(6) . . . . ?
C113 C123 C124 S12 -176.5(4) . . . . ?
C122 C123 C124 P1 175.5(4) . . . . ?
C113 C123 C124 P1 -0.7(6) . . . . ?
C121 S12 C124 C123 0.3(5) . . . . ?
C121 S12 C124 P1 -174.1(5) . . . . ?
N3 P1 C124 C123 119.6(4) . . . . ?
N1 P1 C124 C123 -108.3(4) . . . . ?
C114 P1 C124 C123 3.0(4) . . . . ?
N3 P1 C124 S12 -65.9(5) . . . . ?
N1 P1 C124 S12 66.1(5) . . . . ?
C114 P1 C124 S12 177.5(4) . . . . ?
C214 S21 C211 C212 -0.5(6) . . . . ?
S21 C211 C212 C213 0.6(7) . . . . ?
C211 C212 C213 C214 -0.4(8) . . . . ?
C211 C212 C213 C223 -179.6(6) . . . . ?
C212 C213 C214 S21 0.1(6) . . . . ?
C223 C213 C214 S21 179.4(4) . . . . ?
C212 C213 C214 P2 179.6(4) . . . . ?
C223 C213 C214 P2 -1.1(6) . . . . ?
C211 S21 C214 C213 0.2(5) . . . . ?
C211 S21 C214 P2 -179.1(5) . . . . ?
N2 P2 C214 C213 -110.9(4) . . . . ?
N1 P2 C214 C213 116.6(4) . . . . ?
C224 P2 C214 C213 1.6(4) . . . . ?
N2 P2 C214 S21 68.5(5) . . . . ?
N1 P2 C214 S21 -64.0(5) . . . . ?
C224 P2 C214 S21 -179.0(5) . . . . ?
C224 S22 C221 C222 -0.4(5) . . . . ?
S22 C221 C222 C223 0.8(6) . . . . ?
C221 C222 C223 C224 -0.9(7) . . . . ?
C221 C222 C223 C213 179.9(6) . . . . ?
C214 C213 C223 C224 -0.4(7) . . . . ?
C212 C213 C223 C224 178.8(6) . . . . ?
C214 C213 C223 C222 178.8(6) . . . . ?
C212 C213 C223 C222 -2.0(12) . . . . ?
C222 C223 C224 S22 0.6(6) . . . . ?
C213 C223 C224 S22 180.0(4) . . . . ?
C222 C223 C224 P2 -177.7(4) . . . . ?
C213 C223 C224 P2 1.6(6) . . . . ?
C221 S22 C224 C223 -0.1(4) . . . . ?
C221 S22 C224 P2 177.7(4) . . . . ?
N2 P2 C224 C223 111.1(4) . . . . ?
N1 P2 C224 C223 -115.3(4) . . . . ?
C214 P2 C224 C223 -1.8(4) . . . . ?
N2 P2 C224 S22 -66.7(5) . . . . ?
N1 P2 C224 S22 66.9(5) . . . . ?
C214 P2 C224 S22 -179.6(5) . . . . ?
C314 S31 C311 C312 0.1(5) . . . . ?
S31 C311 C312 C313 -0.3(7) . . . . ?
C311 C312 C313 C314 0.4(7) . . . . ?
C311 C312 C313 C323 -179.8(6) . . . . ?
C312 C313 C314 S31 -0.3(6) . . . . ?
C323 C313 C314 S31 179.8(4) . . . . ?
C312 C313 C314 P3 177.7(4) . . . . ?
C323 C313 C314 P3 -2.2(6) . . . . ?
C311 S31 C314 C313 0.1(4) . . . . ?
C311 S31 C314 P3 -177.2(5) . . . . ?
N3 P3 C314 C313 117.9(4) . . . . ?
N2 P3 C314 C313 -109.6(4) . . . . ?
C324 P3 C314 C313 2.4(4) . . . . ?
N3 P3 C314 S31 -64.8(5) . . . . ?
N2 P3 C314 S31 67.7(5) . . . . ?
C324 P3 C314 S31 179.8(4) . . . . ?
C324 S32 C321 C322 -1.3(5) . . . . ?
S32 C321 C322 C323 0.5(7) . . . . ?
C321 C322 C323 C324 0.8(7) . . . . ?
C321 C322 C323 C313 179.6(6) . . . . ?
C314 C313 C323 C324 0.5(7) . . . . ?
C312 C313 C323 C324 -179.4(6) . . . . ?
C314 C313 C323 C322 -178.3(6) . . . . ?
C312 C313 C323 C322 1.8(11) . . . . ?
C322 C323 C324 S32 -1.7(6) . . . . ?
C313 C323 C324 S32 179.2(4) . . . . ?
C322 C323 C324 P3 -179.5(4) . . . . ?
C313 C323 C324 P3 1.4(6) . . . . ?
C321 S32 C324 C323 1.7(4) . . . . ?
C321 S32 C324 P3 178.8(4) . . . . ?
N3 P3 C324 C323 -117.1(4) . . . . ?
N2 P3 C324 C323 110.7(4) . . . . ?
C314 P3 C324 C323 -2.2(4) . . . . ?
N3 P3 C324 S32 65.9(5) . . . . ?
N2 P3 C324 S32 -66.3(5) . . . . ?
C314 P3 C324 S32 -179.2(4) . . . . ?
